data_7218802
loop_
_publ_author_name
'Wan, Chong-Qing'
'Sun, Xiao-Li'
'Li, Ai-Min'
'Sun, Xin-Zhan'
'Lee, Hung Kay'
'Han, Hong-Liang'
'Che, Guang-Bo'

_publ_section_title
;
 A series of silver(i) coordination polymers of a new linear
 4-((pyridin-4-ylthio)methyl)pyridine ligand: the role of organic and
 inorganic anions
;
_journal_issue 4
_journal_name_full CrystEngComm
_journal_page_first 797
_journal_paper_doi 10.1039/C4CE02029D
_journal_volume 17
_journal_year 2015
_chemical_formula_sum 'C12 H11 Ag F3 N2 O3.5 S2'
_chemical_formula_weight 468.21
_chemical_name_systematic
; 
 ? 
;
_space_group_IT_number 56
_symmetry_cell_setting orthorhombic
_symmetry_space_group_name_Hall '-P 2ab 2ac'
_symmetry_space_group_name_H-M 'P c c n'
_atom_sites_solution_hydrogens geom
_atom_sites_solution_primary direct
_atom_sites_solution_secondary difmap
_audit_creation_method SHELXL-97
_cell_angle_alpha 90.00
_cell_angle_beta 90.00
_cell_angle_gamma 90.00
_cell_formula_units_Z 8
_cell_length_a 13.8424(6)
_cell_length_b 16.8817(8)
_cell_length_c 13.4428(6)
_cell_measurement_temperature 296(2)
_cell_volume 3141.4(2)
_computing_structure_refinement 'SHELXL-97 (Sheldrick, 1997)'
_computing_structure_solution 'SHELXS-97 (Sheldrick, 1990)'
_diffrn_ambient_temperature 296(2)
_diffrn_measured_fraction_theta_full 0.996
_diffrn_measured_fraction_theta_max 0.996
_diffrn_radiation_monochromator graphite
_diffrn_radiation_source 'fine-focus sealed tube'
_diffrn_radiation_type MoK\a
_diffrn_radiation_wavelength 0.71073
_diffrn_reflns_av_R_equivalents 0.0302
_diffrn_reflns_av_sigmaI/netI 0.0182
_diffrn_reflns_limit_h_max 16
_diffrn_reflns_limit_h_min -16
_diffrn_reflns_limit_k_max 20
_diffrn_reflns_limit_k_min -20
_diffrn_reflns_limit_l_max 15
_diffrn_reflns_limit_l_min -13
_diffrn_reflns_number 22251
_diffrn_reflns_theta_full 25.01
_diffrn_reflns_theta_max 25.01
_diffrn_reflns_theta_min 2.41
_exptl_absorpt_coefficient_mu 1.598
_exptl_absorpt_correction_T_max 0.7456
_exptl_absorpt_correction_T_min 0.6423
_exptl_absorpt_correction_type multi-scan
_exptl_absorpt_process_details '<i>SADABS</i> (Bruker, 2007)'
_exptl_crystal_colour Colorless
_exptl_crystal_density_diffrn 1.976
_exptl_crystal_density_method 'not measured'
_exptl_crystal_description Block
_exptl_crystal_F_000 1840
_exptl_crystal_size_max 0.37
_exptl_crystal_size_mid 0.30
_exptl_crystal_size_min 0.20
_refine_diff_density_max 1.145
_refine_diff_density_min -0.471
_refine_diff_density_rms 0.092
_refine_ls_extinction_method none
_refine_ls_goodness_of_fit_ref 1.037
_refine_ls_hydrogen_treatment constr
_refine_ls_matrix_type full
_refine_ls_number_parameters 213
_refine_ls_number_reflns 2754
_refine_ls_number_restraints 0
_refine_ls_restrained_S_all 1.037
_refine_ls_R_factor_all 0.0663
_refine_ls_R_factor_gt 0.0482
_refine_ls_shift/su_max 0.002
_refine_ls_shift/su_mean 0.000
_refine_ls_structure_factor_coef Fsqd
_refine_ls_weighting_details 'calc w=1/[\s^2^(Fo^2^)+(0.0598P)^2^+9.1427P] where P=(Fo^2^+2Fc^2^)/3'
_refine_ls_weighting_scheme calc
_refine_ls_wR_factor_gt 0.1218
_refine_ls_wR_factor_ref 0.1332
_reflns_number_gt 2066
_reflns_number_total 2754
_reflns_threshold_expression >2sigma(I)
_cod_data_source_file c4ce02029d2.cif
_cod_data_source_block CCDC999957
_cod_depositor_comments
;
The following automatic conversions were performed:

'_exptl_absorpt_correction_type' value 'Multi-SCAN' changed to
'multi-scan' according to
/usr/data/users/saulius/crontab/automatic-downloads/rss-feeds/RSC/lib/dictionaries/cif_core.dic
dictionary named 'cif_core.dic' version 2.4.2 from 2011-04-26.

Automatic conversion script
Id: cif_fix_values 2827 2014-09-09 07:05:25Z andrius 

 Adding full bibliography for 7218794--7218803.cif.
;
_cod_original_sg_symbol_H-M Pccn
_cod_original_formula_sum 'C12 H11 Ag F3 N2 O3.50 S2'
_cod_database_code 7218802

loop_
_symmetry_equiv_pos_as_xyz
'x, y, z'
'-x+1/2, -y+1/2, z'
'x+1/2, -y, -z+1/2'
'-x, y+1/2, -z+1/2'
'-x, -y, -z'
'x-1/2, y-1/2, -z'
'-x-1/2, y, z-1/2'
'x, -y-1/2, z-1/2'

loop_
_atom_site_label
_atom_site_type_symbol
_atom_site_fract_x
_atom_site_fract_y
_atom_site_fract_z
_atom_site_U_iso_or_equiv
_atom_site_adp_type
_atom_site_occupancy
_atom_site_symmetry_multiplicity
_atom_site_calc_flag
_atom_site_refinement_flags
Ag1 Ag 1.03173(3) 0.54721(3) 0.38458(4) 0.0649(2) Uani 1 1 d .
S1 S 0.50821(10) 0.48892(10) 0.35858(14) 0.0604(4) Uani 1 1 d .
N1 N 0.8765(3) 0.5590(3) 0.3821(3) 0.0460(11) Uani 1 1 d .
N2 N 0.1854(3) 0.5340(3) 0.3824(3) 0.0490(11) Uani 1 1 d .
C1 C 0.8221(4) 0.4945(3) 0.3783(4) 0.0465(12) Uani 1 1 d .
H1A H 0.8517 0.4451 0.3778 0.056 Uiso 1 1 calc R
C2 C 0.7221(4) 0.4989(3) 0.3750(4) 0.0475(13) Uani 1 1 d .
H2A H 0.6855 0.4527 0.3730 0.057 Uiso 1 1 calc R
C3 C 0.6771(4) 0.5708(3) 0.3748(4) 0.0454(12) Uani 1 1 d .
C4 C 0.7344(4) 0.6358(3) 0.3769(5) 0.0666(18) Uani 1 1 d .
H4A H 0.7067 0.6860 0.3755 0.080 Uiso 1 1 calc R
C5 C 0.8325(4) 0.6283(4) 0.3811(5) 0.0663(17) Uani 1 1 d .
H5A H 0.8699 0.6740 0.3835 0.080 Uiso 1 1 calc R
C6 C 0.5667(3) 0.5837(3) 0.3730(5) 0.0542(15) Uani 1 1 d .
H6A H 0.5495 0.6182 0.3181 0.065 Uiso 1 1 calc R
H6B H 0.5459 0.6085 0.4344 0.065 Uiso 1 1 calc R
C7 C 0.3837(4) 0.5124(3) 0.3706(4) 0.0462(12) Uani 1 1 d .
C8 C 0.3228(4) 0.4488(3) 0.3674(4) 0.0509(14) Uani 1 1 d .
H8A H 0.3471 0.3977 0.3613 0.061 Uiso 1 1 calc R
C9 C 0.2256(4) 0.4618(3) 0.3735(4) 0.0513(14) Uani 1 1 d .
H9A H 0.1847 0.4181 0.3714 0.062 Uiso 1 1 calc R
C10 C 0.2470(4) 0.5955(4) 0.3867(4) 0.0569(14) Uani 1 1 d .
H10A H 0.2218 0.6463 0.3938 0.068 Uiso 1 1 calc R
C11 C 0.3451(4) 0.5868(4) 0.3812(4) 0.0528(14) Uani 1 1 d .
H11A H 0.3853 0.6309 0.3845 0.063 Uiso 1 1 calc R
O1W O 0.2500 0.2500 0.3333(11) 0.190(5) Uani 1 2 d S
O1 O 1.0623(6) 0.6994(5) 0.4826(6) 0.155(3) Uani 1 1 d .
O2 O 0.9335(4) 0.7645(3) 0.5547(6) 0.126(2) Uani 1 1 d .
O3 O 0.9831(4) 0.6340(3) 0.6123(5) 0.116(2) Uani 1 1 d .
F1 F 1.0420(8) 0.7733(6) 0.7377(6) 0.215(4) Uani 1 1 d .
F2 F 1.1549(4) 0.7051(3) 0.6828(6) 0.156(3) Uani 1 1 d .
F3 F 1.1255(5) 0.8168(3) 0.6202(6) 0.162(3) Uani 1 1 d .
S2 S 1.00449(12) 0.70831(10) 0.57049(16) 0.0732(5) Uani 1 1 d .
C12 C 1.0897(7) 0.7517(4) 0.6534(8) 0.098(3) Uani 1 1 d .

loop_
_atom_site_aniso_label
_atom_site_aniso_U_11
_atom_site_aniso_U_22
_atom_site_aniso_U_33
_atom_site_aniso_U_23
_atom_site_aniso_U_13
_atom_site_aniso_U_12
Ag1 0.0202(2) 0.0875(4) 0.0870(4) 0.0029(3) -0.00035(19) 0.00135(19)
S1 0.0332(7) 0.0614(9) 0.0867(12) -0.0095(8) 0.0003(7) 0.0005(6)
N1 0.0195(19) 0.054(3) 0.065(3) -0.002(2) 0.0000(18) 0.0033(17)
N2 0.023(2) 0.070(3) 0.055(3) 0.002(2) 0.0007(18) -0.003(2)
C1 0.032(3) 0.050(3) 0.058(3) 0.001(3) -0.003(2) 0.003(2)
C2 0.031(3) 0.051(3) 0.060(4) 0.002(3) -0.004(2) -0.010(2)
C3 0.026(2) 0.056(3) 0.054(3) 0.001(3) 0.001(2) 0.004(2)
C4 0.029(3) 0.048(3) 0.123(6) -0.003(3) -0.003(3) 0.004(2)
C5 0.040(3) 0.051(3) 0.107(5) -0.008(3) -0.003(3) -0.007(3)
C6 0.023(2) 0.052(3) 0.088(4) 0.003(3) -0.002(3) -0.004(2)
C7 0.037(3) 0.061(3) 0.041(3) 0.001(2) -0.002(2) 0.001(2)
C8 0.030(3) 0.064(3) 0.058(4) 0.000(3) 0.000(2) -0.002(2)
C9 0.038(3) 0.067(4) 0.049(3) 0.003(3) -0.003(2) 0.001(3)
C10 0.036(3) 0.065(3) 0.069(4) 0.004(3) -0.001(3) -0.001(3)
C11 0.035(3) 0.058(3) 0.066(4) 0.005(3) 0.001(3) -0.007(2)
O1W 0.164(11) 0.202(12) 0.204(13) 0.000 0.000 -0.006(10)
O1 0.147(6) 0.185(7) 0.135(6) -0.047(5) 0.057(5) -0.015(6)
O2 0.092(4) 0.086(4) 0.201(7) 0.000(4) -0.042(5) 0.033(3)
O3 0.086(4) 0.064(3) 0.199(7) 0.019(4) -0.033(4) -0.025(3)
F1 0.303(11) 0.207(9) 0.134(6) -0.071(6) -0.033(7) 0.021(8)
F2 0.114(4) 0.091(3) 0.264(8) 0.040(4) -0.108(5) -0.022(3)
F3 0.145(5) 0.063(3) 0.276(9) 0.040(4) -0.076(5) -0.048(3)
S2 0.0540(9) 0.0599(10) 0.1059(15) 0.0005(9) -0.0130(9) 0.0012(8)
C12 0.110(7) 0.048(4) 0.135(8) 0.005(5) -0.041(6) -0.005(4)

loop_
_atom_type_symbol
_atom_type_description
_atom_type_scat_dispersion_real
_atom_type_scat_dispersion_imag
_atom_type_scat_source
C C 0.0033 0.0016 'International Tables Vol C Tables 4.2.6.8 and 6.1.1.4'
H H 0.0000 0.0000 'International Tables Vol C Tables 4.2.6.8 and 6.1.1.4'
Ag Ag -0.8971 1.1015 'International Tables Vol C Tables 4.2.6.8 and 6.1.1.4'
F F 0.0171 0.0103 'International Tables Vol C Tables 4.2.6.8 and 6.1.1.4'
N N 0.0061 0.0033 'International Tables Vol C Tables 4.2.6.8 and 6.1.1.4'
O O 0.0106 0.0060 'International Tables Vol C Tables 4.2.6.8 and 6.1.1.4'
S S 0.1246 0.1234 'International Tables Vol C Tables 4.2.6.8 and 6.1.1.4'

loop_
_geom_angle_atom_site_label_1
_geom_angle_atom_site_label_2
_geom_angle_atom_site_label_3
_geom_angle
_geom_angle_site_symmetry_1
_geom_angle_site_symmetry_3
N2 Ag1 N1 178.18(18) 1_655 .
C7 S1 C6 103.2(3) . .
C5 N1 C1 117.7(4) . .
C5 N1 Ag1 122.9(4) . .
C1 N1 Ag1 119.4(3) . .
C10 N2 C9 116.2(5) . .
C10 N2 Ag1 123.4(4) . 1_455
C9 N2 Ag1 120.4(4) . 1_455
N1 C1 C2 121.6(5) . .
N1 C1 H1A 119.2 . .
C2 C1 H1A 119.2 . .
C3 C2 C1 120.2(5) . .
C3 C2 H2A 119.9 . .
C1 C2 H2A 119.9 . .
C4 C3 C2 117.0(5) . .
C4 C3 C6 117.8(5) . .
C2 C3 C6 125.2(5) . .
C3 C4 C5 120.5(5) . .
C3 C4 H4A 119.8 . .
C5 C4 H4A 119.8 . .
N1 C5 C4 122.9(5) . .
N1 C5 H5A 118.5 . .
C4 C5 H5A 118.5 . .
C3 C6 S1 108.8(4) . .
C3 C6 H6A 109.9 . .
S1 C6 H6A 109.9 . .
C3 C6 H6B 109.9 . .
S1 C6 H6B 109.9 . .
H6A C6 H6B 108.3 . .
C8 C7 C11 118.8(5) . .
C8 C7 S1 114.9(4) . .
C11 C7 S1 126.3(4) . .
C7 C8 C9 118.7(5) . .
C7 C8 H8A 120.6 . .
C9 C8 H8A 120.6 . .
N2 C9 C8 123.9(5) . .
N2 C9 H9A 118.1 . .
C8 C9 H9A 118.1 . .
N2 C10 C11 123.0(6) . .
N2 C10 H10A 118.5 . .
C11 C10 H10A 118.5 . .
C10 C11 C7 119.4(5) . .
C10 C11 H11A 120.3 . .
C7 C11 H11A 120.3 . .
O2 S2 O3 121.6(4) . .
O2 S2 O1 110.0(5) . .
O3 S2 O1 110.7(5) . .
O2 S2 C12 106.5(4) . .
O3 S2 C12 104.8(4) . .
O1 S2 C12 100.9(5) . .
F2 C12 F3 111.4(8) . .
F2 C12 F1 104.6(9) . .
F3 C12 F1 104.3(8) . .
F2 C12 S2 114.5(6) . .
F3 C12 S2 113.0(7) . .
F1 C12 S2 108.1(7) . .

loop_
_geom_bond_atom_site_label_1
_geom_bond_atom_site_label_2
_geom_bond_distance
_geom_bond_site_symmetry_2
Ag1 N2 2.139(4) 1_655
Ag1 N1 2.158(4) .
S1 C7 1.776(5) .
S1 C6 1.803(6) .
N1 C5 1.318(7) .
N1 C1 1.325(7) .
N2 C10 1.344(7) .
N2 C9 1.346(7) .
N2 Ag1 2.139(4) 1_455
C1 C2 1.388(7) .
C1 H1A 0.9300 .
C2 C3 1.364(8) .
C2 H2A 0.9300 .
C3 C4 1.355(8) .
C3 C6 1.543(7) .
C4 C5 1.365(8) .
C4 H4A 0.9300 .
C5 H5A 0.9300 .
C6 H6A 0.9700 .
C6 H6B 0.9700 .
C7 C8 1.365(8) .
C7 C11 1.373(8) .
C8 C9 1.366(8) .
C8 H8A 0.9300 .
C9 H9A 0.9300 .
C10 C11 1.368(8) .
C10 H10A 0.9300 .
C11 H11A 0.9300 .
O1 S2 1.436(7) .
O2 S2 1.382(5) .
O3 S2 1.406(6) .
F1 C12 1.361(12) .
F2 C12 1.261(9) .
F3 C12 1.285(9) .
S2 C12 1.780(9) .

loop_
_geom_torsion_atom_site_label_1
_geom_torsion_atom_site_label_2
_geom_torsion_atom_site_label_3
_geom_torsion_atom_site_label_4
_geom_torsion
_geom_torsion_site_symmetry_1
N2 Ag1 N1 C5 -111(5) 1_655
N2 Ag1 N1 C1 67(6) 1_655
C5 N1 C1 C2 -1.0(8) .
Ag1 N1 C1 C2 -179.0(4) .
N1 C1 C2 C3 0.6(9) .
C1 C2 C3 C4 0.6(8) .
C1 C2 C3 C6 -179.0(5) .
C2 C3 C4 C5 -1.3(9) .
C6 C3 C4 C5 178.4(6) .
C1 N1 C5 C4 0.3(10) .
Ag1 N1 C5 C4 178.2(5) .
C3 C4 C5 N1 0.9(11) .
C4 C3 C6 S1 174.7(5) .
C2 C3 C6 S1 -5.7(7) .
C7 S1 C6 C3 174.3(4) .
C6 S1 C7 C8 -176.8(4) .
C6 S1 C7 C11 4.0(6) .
C11 C7 C8 C9 0.9(8) .
S1 C7 C8 C9 -178.3(4) .
C10 N2 C9 C8 -1.0(8) .
Ag1 N2 C9 C8 177.2(4) 1_455
C7 C8 C9 N2 0.1(9) .
C9 N2 C10 C11 0.9(8) .
Ag1 N2 C10 C11 -177.2(4) 1_455
N2 C10 C11 C7 0.0(9) .
C8 C7 C11 C10 -1.0(8) .
S1 C7 C11 C10 178.1(4) .
O2 S2 C12 F2 173.7(8) .
O3 S2 C12 F2 43.6(10) .
O1 S2 C12 F2 -71.4(9) .
O2 S2 C12 F3 -57.3(9) .
O3 S2 C12 F3 172.6(8) .
O1 S2 C12 F3 57.6(9) .
O2 S2 C12 F1 57.6(8) .
O3 S2 C12 F1 -72.5(7) .
O1 S2 C12 F1 172.5(7) .
